data_4121413
loop_
_publ_author_name
'Debackere, John R.'
'Mercier, H\'el\`ene P A'
'Schrobilgen, Gary J.'

_publ_section_title
;
 Noble-Gas Difluoride Complexes of Mercury(II): The Syntheses and
 Structures of Hg(OTeF5)2&#x00B7;1.5NgF2 (Ng = Xe, Kr) and Hg(OTeF5)2.
;
_journal_issue 10
_journal_name_full 'Journal of the American Chemical Society'
_journal_page_first 3888
_journal_page_last 3903
_journal_paper_doi 10.1021/ja412193z
_journal_volume 136
_journal_year 2014
_chemical_formula_sum 'F13 Hg O2 Te2 Xe1.5'
_chemical_formula_weight 931.74
_chemical_name_common 'Hg (O Te F5)2, (Xe F2)1.5'
_chemical_name_systematic
; 
 ? 
;
_space_group_IT_number 14
_symmetry_cell_setting monoclinic
_symmetry_space_group_name_Hall '-P 2yn'
_symmetry_space_group_name_H-M 'P 1 21/n 1'
_atom_sites_solution_primary direct
_atom_sites_solution_secondary difmap
_audit_creation_method SHELXL-97
_cell_angle_alpha 90.00
_cell_angle_beta 114.5480(10)
_cell_angle_gamma 90.00
_cell_formula_units_Z 4
_cell_length_a 9.0574(2)
_cell_length_b 17.8943(3)
_cell_length_c 9.1285(2)
_cell_measurement_temperature 100(2)
_cell_measurement_theta_max 53
_cell_volume 1345.78(5)
_computing_cell_refinement 'Bruker SMART'
_computing_data_collection 'Bruker SMART'
_computing_data_reduction 'Bruker SMART'
_computing_molecular_graphics 'SHELXL-97 (Sheldrick, 2008)'
_computing_publication_material 'SHELXL-97 (Sheldrick, 2008)'
_computing_structure_refinement 'SHELXL-97 (Sheldrick, 2008)'
_computing_structure_solution 'SHELXS-97 (Sheldrick, 2008)'
_diffrn_ambient_temperature 100(2)
_diffrn_measured_fraction_theta_full 0.998
_diffrn_measured_fraction_theta_max 0.998
_diffrn_measurement_device_type 'CCD area detector'
_diffrn_measurement_method 'phi and omega scans'
_diffrn_radiation_monochromator graphite
_diffrn_radiation_source 'fine-focus sealed tube'
_diffrn_radiation_type MoK\a
_diffrn_radiation_wavelength 0.71073
_diffrn_reflns_av_R_equivalents 0.0745
_diffrn_reflns_av_sigmaI/netI 0.0434
_diffrn_reflns_limit_h_max 11
_diffrn_reflns_limit_h_min -11
_diffrn_reflns_limit_k_max 16
_diffrn_reflns_limit_k_min -22
_diffrn_reflns_limit_l_max 10
_diffrn_reflns_limit_l_min -11
_diffrn_reflns_number 26958
_diffrn_reflns_theta_full 26.27
_diffrn_reflns_theta_max 26.27
_diffrn_reflns_theta_min 2.28
_exptl_absorpt_coefficient_mu 19.547
_exptl_absorpt_correction_T_max 0.745
_exptl_absorpt_correction_T_min 0.290
_exptl_absorpt_correction_type multi-scan
_exptl_absorpt_process_details 'Apex2 v2.0-2 (Bruker, 2005)'
_exptl_crystal_colour colorless
_exptl_crystal_density_diffrn 4.599
_exptl_crystal_density_method 'not measured'
_exptl_crystal_description needle
_exptl_crystal_F_000 1592
_exptl_crystal_size_max 0.25
_exptl_crystal_size_mid 0.04
_exptl_crystal_size_min 0.04
_refine_diff_density_max 2.082
_refine_diff_density_min -1.185
_refine_diff_density_rms 0.270
_refine_ls_extinction_coef 0.00027(6)
_refine_ls_extinction_expression Fc^*^=kFc[1+0.001xFc^2^\l^3^/sin(2\q)]^-1/4^
_refine_ls_extinction_method SHELXL
_refine_ls_goodness_of_fit_ref 1.023
_refine_ls_matrix_type full
_refine_ls_number_parameters 179
_refine_ls_number_reflns 2711
_refine_ls_number_restraints 0
_refine_ls_restrained_S_all 1.023
_refine_ls_R_factor_all 0.0426
_refine_ls_R_factor_gt 0.0282
_refine_ls_shift/su_max 0.000
_refine_ls_shift/su_mean 0.000
_refine_ls_structure_factor_coef Fsqd
_refine_ls_weighting_details 'calc w=1/[\s^2^(Fo^2^)+(0.0264P)^2^+0.0000P] where P=(Fo^2^+2Fc^2^)/3'
_refine_ls_weighting_scheme calc
_refine_ls_wR_factor_gt 0.0558
_refine_ls_wR_factor_ref 0.0595
_reflns_number_gt 2224
_reflns_number_total 2711
_reflns_threshold_expression >2sigma(I)
_cod_data_source_file ja412193z_si_002.cif
_cod_data_source_block Hg(OTeF5)2_1.5KrF2
_cod_original_sg_symbol_H-M P21/n
_cod_original_formula_sum 'F13 Hg O2 Te2 Xe1.50'
_cod_database_code 4121413

loop_
_symmetry_equiv_pos_as_xyz
'x, y, z'
'-x+1/2, y+1/2, -z+1/2'
'-x, -y, -z'
'x-1/2, -y-1/2, z-1/2'

loop_
_atom_site_label
_atom_site_type_symbol
_atom_site_fract_x
_atom_site_fract_y
_atom_site_fract_z
_atom_site_U_iso_or_equiv
_atom_site_adp_type
_atom_site_occupancy
_atom_site_symmetry_multiplicity
_atom_site_calc_flag
_atom_site_refinement_flags
Hg1 Hg 0.46107(4) 0.105701(17) 0.52366(4) 0.01605(10) Uani 1 1 d .
F12 F 0.7770(5) 0.1057(2) 0.6186(5) 0.0188(10) Uani 1 1 d .
Xe1 Xe 0.90872(6) 0.19009(3) 0.75692(6) 0.01602(13) Uani 1 1 d .
F13 F 1.0402(5) 0.2728(3) 0.8957(6) 0.0288(12) Uani 1 1 d .
F11 F 0.2196(5) 0.0425(3) 0.5607(6) 0.0311(12) Uani 1 1 d .
Xe2 Xe 0.0000 0.0000 0.5000 0.02019(18) Uani 1 2 d S
O1 O 0.5377(6) 0.1750(3) 0.7148(6) 0.0238(14) Uani 1 1 d .
Te1 Te 0.43751(6) 0.24816(3) 0.77755(6) 0.01566(14) Uani 1 1 d .
F1 F 0.4982(6) 0.2086(3) 0.9787(5) 0.0268(12) Uani 1 1 d .
F2 F 0.3647(5) 0.2984(3) 0.5857(5) 0.0248(11) Uani 1 1 d .
F3 F 0.2419(5) 0.1991(3) 0.7119(6) 0.0251(11) Uani 1 1 d .
F4 F 0.6235(5) 0.3056(2) 0.8522(5) 0.0235(11) Uani 1 1 d .
F5 F 0.3476(6) 0.3239(2) 0.8493(6) 0.0294(12) Uani 1 1 d .
O2 O 0.4114(7) 0.0301(3) 0.3425(7) 0.0237(14) Uani 1 1 d .
Te2 Te 0.29689(6) 0.04591(3) 0.12885(6) 0.01859(14) Uani 1 1 d .
F6 F 0.2858(6) 0.1477(3) 0.1469(6) 0.0338(13) Uani 1 1 d .
F7 F 0.2890(6) -0.0541(2) 0.0886(6) 0.0302(12) Uani 1 1 d .
F8 F 0.1839(7) 0.0587(3) -0.0882(6) 0.0410(14) Uani 1 1 d .
F9 F 0.1013(6) 0.0405(3) 0.1418(6) 0.0357(13) Uani 1 1 d .
F10 F 0.4793(6) 0.0565(3) 0.0947(7) 0.0402(14) Uani 1 1 d .

loop_
_atom_site_aniso_label
_atom_site_aniso_U_11
_atom_site_aniso_U_22
_atom_site_aniso_U_33
_atom_site_aniso_U_23
_atom_site_aniso_U_13
_atom_site_aniso_U_12
Hg1 0.01655(17) 0.01414(18) 0.01684(18) -0.00155(13) 0.00631(13) -0.00142(12)
F12 0.019(2) 0.019(2) 0.022(3) -0.009(2) 0.011(2) -0.0030(18)
Xe1 0.0162(3) 0.0143(3) 0.0189(3) -0.0017(2) 0.0086(2) -0.0006(2)
F13 0.027(3) 0.028(3) 0.030(3) -0.011(2) 0.010(2) -0.006(2)
F11 0.026(3) 0.028(3) 0.046(3) -0.008(2) 0.021(3) -0.009(2)
Xe2 0.0219(4) 0.0143(4) 0.0303(5) -0.0035(3) 0.0167(4) -0.0025(3)
O1 0.018(3) 0.031(4) 0.019(3) -0.003(3) 0.004(3) 0.006(3)
Te1 0.0175(3) 0.0158(3) 0.0148(3) -0.0015(2) 0.0078(2) -0.0009(2)
F1 0.034(3) 0.028(3) 0.022(3) 0.002(2) 0.015(2) -0.008(2)
F2 0.025(3) 0.028(3) 0.019(3) 0.006(2) 0.008(2) 0.008(2)
F3 0.019(2) 0.029(3) 0.028(3) -0.003(2) 0.010(2) -0.004(2)
F4 0.026(3) 0.020(3) 0.027(3) -0.001(2) 0.013(2) -0.010(2)
F5 0.036(3) 0.022(3) 0.038(3) -0.006(2) 0.024(3) 0.006(2)
O2 0.030(3) 0.017(3) 0.021(3) -0.004(3) 0.008(3) 0.000(3)
Te2 0.0266(3) 0.0131(3) 0.0149(3) 0.0001(2) 0.0075(2) 0.0018(2)
F6 0.056(3) 0.014(3) 0.032(3) -0.001(2) 0.018(3) 0.004(2)
F7 0.052(3) 0.014(3) 0.022(3) -0.003(2) 0.013(3) 0.000(2)
F8 0.064(4) 0.029(3) 0.023(3) -0.001(2) 0.011(3) 0.006(3)
F9 0.024(3) 0.042(3) 0.036(3) -0.010(3) 0.008(2) -0.002(2)
F10 0.054(4) 0.035(3) 0.052(4) -0.004(3) 0.043(3) 0.001(3)

loop_
_atom_type_symbol
_atom_type_description
_atom_type_scat_dispersion_real
_atom_type_scat_dispersion_imag
_atom_type_scat_source
O O 0.0106 0.0060 'International Tables Vol C Tables 4.2.6.8 and 6.1.1.4'
F F 0.0171 0.0103 'International Tables Vol C Tables 4.2.6.8 and 6.1.1.4'
Te Te -0.5308 1.6751 'International Tables Vol C Tables 4.2.6.8 and 6.1.1.4'
Xe Xe -0.4205 1.9578 'International Tables Vol C Tables 4.2.6.8 and 6.1.1.4'
Hg Hg -2.3894 9.2266 'International Tables Vol C Tables 4.2.6.8 and 6.1.1.4'

loop_
_geom_angle_atom_site_label_1
_geom_angle_atom_site_label_2
_geom_angle_atom_site_label_3
_geom_angle
_geom_angle_site_symmetry_1
O1 Hg1 O2 173.0(2) .
O1 Hg1 F11 99.22(19) .
O2 Hg1 F11 84.42(19) .
O1 Hg1 F12 77.18(17) .
O2 Hg1 F12 96.37(18) .
F11 Hg1 F12 144.73(15) .
Xe1 F12 Hg1 119.25(18) .
F13 Xe1 F12 179.4(2) .
Xe2 F11 Hg1 158.3(3) .
F11 Xe2 F11 180.0 3_556
Te1 O1 Hg1 132.8(3) .
O1 Te1 F1 93.2(2) .
O1 Te1 F2 94.7(2) .
F1 Te1 F2 172.1(2) .
O1 Te1 F5 176.7(2) .
F1 Te1 F5 85.4(2) .
F2 Te1 F5 86.6(2) .
O1 Te1 F3 95.3(2) .
F1 Te1 F3 89.4(2) .
F2 Te1 F3 90.4(2) .
F5 Te1 F3 87.6(2) .
O1 Te1 F4 91.1(2) .
F1 Te1 F4 89.8(2) .
F2 Te1 F4 89.5(2) .
F5 Te1 F4 85.9(2) .
F3 Te1 F4 173.6(2) .
Te2 O2 Hg1 127.2(3) .
O2 Te2 F10 92.7(3) .
O2 Te2 F7 91.2(2) .
F10 Te2 F7 91.8(2) .
O2 Te2 F9 93.4(2) .
F10 Te2 F9 173.6(2) .
F7 Te2 F9 90.2(2) .
O2 Te2 F8 178.0(2) .
F10 Te2 F8 86.6(3) .
F7 Te2 F8 87.0(2) .
F9 Te2 F8 87.4(2) .
O2 Te2 F6 95.0(2) .
F10 Te2 F6 89.9(2) .
F7 Te2 F6 173.5(2) .
F9 Te2 F6 87.5(2) .
F8 Te2 F6 86.9(2) .

loop_
_geom_bond_atom_site_label_1
_geom_bond_atom_site_label_2
_geom_bond_distance
_geom_bond_site_symmetry_2
Hg1 O1 2.015(5) .
Hg1 O2 2.037(5) .
Hg1 F11 2.606(4) .
Hg1 F12 2.622(4) .
F12 Xe1 2.012(4) .
Xe1 F13 1.991(4) .
F11 Xe2 1.981(4) .
Xe2 F11 1.981(4) 3_556
O1 Te1 1.815(5) .
Te1 F1 1.827(4) .
Te1 F2 1.831(4) .
Te1 F5 1.836(4) .
Te1 F3 1.840(4) .
Te1 F4 1.845(4) .
O2 Te2 1.811(5) .
Te2 F10 1.814(5) .
Te2 F7 1.822(4) .
Te2 F9 1.827(5) .
Te2 F8 1.828(5) .
Te2 F6 1.835(5) .
